data_1520282
loop_
_publ_author_name
'Tizzard, Graham J.'
'Hursthouse, Michael B.'

_publ_section_title
;
 C19H17FeNO
;
_journal_name_full 'Crystal Structure Report Archive'
_journal_page_first 1041
_journal_year 2009
_chemical_formula_moiety 'C19 H17 Fe N O'
_chemical_formula_sum 'C19 H17 Fe N O'
_chemical_formula_weight 331.19
_space_group_IT_number 14
_symmetry_cell_setting monoclinic
_symmetry_space_group_name_Hall '-P 2ybc'
_symmetry_space_group_name_H-M 'P 1 21/c 1'
_atom_sites_solution_hydrogens geom
_atom_sites_solution_primary direct
_atom_sites_solution_secondary difmap
_cell_angle_alpha 90.00
_cell_angle_beta 93.010(3)
_cell_angle_gamma 90.00
_cell_formula_units_Z 4
_cell_length_a 6.0028(2)
_cell_length_b 21.5130(12)
_cell_length_c 11.3488(5)
_cell_measurement_reflns_used 20833
_cell_measurement_temperature 120(2)
_cell_measurement_theta_max 27.48
_cell_measurement_theta_min 2.91
_cell_volume 1463.54(11)
_computing_cell_refinement 'DENZO (Otwinowski & Minor, 1997) & COLLECT (Hooft, R.W.W., 1998)'
_computing_data_collection 'COLLECT (Hooft, R.W.W., 1998)'
_computing_data_reduction 'DENZO (Otwinowski & Minor, 1997) & COLLECT (Hooft, R.W.W., 1998)'
_computing_molecular_graphics 'CrystalMaker (CrystalMaker Software Ltd, 2009'
_computing_publication_material 'WINGX (Farrugia, 1998)'
_computing_structure_refinement 'SHELXL-97 (Sheldrick, 1997)'
_computing_structure_solution 'SHELXS-97 (Sheldrick, 1997)'
_diffrn_ambient_temperature 120(2)
_diffrn_detector_area_resol_mean 9.091
_diffrn_measured_fraction_theta_full 0.998
_diffrn_measured_fraction_theta_max 0.998
_diffrn_measurement_device_type 'Bruker-Nonius CCD camera on \k-goniostat'
_diffrn_measurement_method '\f & \w scans to fill the asymmetric unit'
_diffrn_radiation_monochromator graphite
_diffrn_radiation_source 'Bruker Nonius FR591 Rotating Anode'
_diffrn_radiation_type MoK\a
_diffrn_radiation_wavelength 0.71073
_diffrn_reflns_av_R_equivalents 0.0823
_diffrn_reflns_av_sigmaI/netI 0.0643
_diffrn_reflns_limit_h_max 6
_diffrn_reflns_limit_h_min -7
_diffrn_reflns_limit_k_max 27
_diffrn_reflns_limit_k_min -27
_diffrn_reflns_limit_l_max 14
_diffrn_reflns_limit_l_min -14
_diffrn_reflns_number 16999
_diffrn_reflns_theta_full 27.48
_diffrn_reflns_theta_max 27.48
_diffrn_reflns_theta_min 3.36
_exptl_absorpt_coefficient_mu 1.031
_exptl_absorpt_correction_T_max 0.8607
_exptl_absorpt_correction_T_min 0.7406
_exptl_absorpt_correction_type multi-scan
_exptl_absorpt_process_details 'SADABS 2007/2 (Sheldrick, G.M., 2007)'
_exptl_crystal_colour brown
_exptl_crystal_density_diffrn 1.503
_exptl_crystal_density_method 'not measured'
_exptl_crystal_description block
_exptl_crystal_F_000 688
_exptl_crystal_size_max 0.31
_exptl_crystal_size_mid 0.15
_exptl_crystal_size_min 0.15
_refine_diff_density_max 0.622
_refine_diff_density_min -0.736
_refine_diff_density_rms 0.099
_refine_ls_extinction_method none
_refine_ls_goodness_of_fit_ref 1.046
_refine_ls_hydrogen_treatment mixed
_refine_ls_matrix_type full
_refine_ls_number_parameters 202
_refine_ls_number_reflns 3347
_refine_ls_number_restraints 1
_refine_ls_restrained_S_all 1.047
_refine_ls_R_factor_all 0.0713
_refine_ls_R_factor_gt 0.0505
_refine_ls_shift/su_max 0.001
_refine_ls_shift/su_mean 0.000
_refine_ls_structure_factor_coef Fsqd
_refine_ls_weighting_details 'calc w=1/[\s^2^(Fo^2^)+(0.0556P)^2^+1.3516P] where P=(Fo^2^+2Fc^2^)/3'
_refine_ls_weighting_scheme calc
_refine_ls_wR_factor_gt 0.1146
_refine_ls_wR_factor_ref 0.1253
_reflns_number_gt 2562
_reflns_number_total 3347
_reflns_threshold_expression >2\s(I)
_cod_data_source_file eCrystal-1041.cif
_cod_data_source_block 2009src1151
_cod_depositor_comments
;
Citation :
Tizzard, Graham J. and Hursthouse, Michael B. (2009) 
University of Southampton, Crystal Structure Report Archive. 
(doi:10.5258/ecrystals/1041)

More at:
http://ecrystals.chem.soton.ac.uk/1041/
;
_cod_original_sg_symbol_H-M 'P 21/c'
_cod_database_code 1520282

loop_
_symmetry_equiv_pos_as_xyz
'x, y, z'
'-x, y+1/2, -z+1/2'
'-x, -y, -z'
'x, -y-1/2, z-1/2'

loop_
_atom_site_label
_atom_site_type_symbol
_atom_site_fract_x
_atom_site_fract_y
_atom_site_fract_z
_atom_site_U_iso_or_equiv
_atom_site_adp_type
_atom_site_occupancy
_atom_site_symmetry_multiplicity
_atom_site_calc_flag
_atom_site_refinement_flags
_atom_site_disorder_assembly
_atom_site_disorder_group
C1 C 0.0829(5) 0.31706(14) 0.6050(3) 0.0250(7) Uani 1 1 d . . .
H1 H -0.0360 0.2902 0.5801 0.030 Uiso 1 1 calc R . .
C2 C 0.3026(6) 0.29863(16) 0.6416(3) 0.0317(8) Uani 1 1 d . . .
H2 H 0.3575 0.2572 0.6450 0.038 Uiso 1 1 calc R . .
C3 C 0.4268(5) 0.35361(18) 0.6725(3) 0.0342(8) Uani 1 1 d . . .
H3 H 0.5785 0.3552 0.7007 0.041 Uiso 1 1 calc R . .
C4 C 0.2837(5) 0.40504(15) 0.6536(3) 0.0274(7) Uani 1 1 d . . .
H4 H 0.3221 0.4474 0.6662 0.033 Uiso 1 1 calc R . .
C5 C 0.0727(5) 0.38223(15) 0.6124(2) 0.0221(6) Uani 1 1 d . . .
H5 H -0.0552 0.4069 0.5929 0.027 Uiso 1 1 calc R . .
C6 C 0.2215(5) 0.33612(14) 0.3265(2) 0.0207(6) Uani 1 1 d . . .
H6 H 0.0879 0.3163 0.2981 0.025 Uiso 1 1 calc R . .
C7 C 0.4247(5) 0.30560(15) 0.3628(2) 0.0233(6) Uani 1 1 d . . .
H7 H 0.4498 0.2620 0.3627 0.028 Uiso 1 1 calc R . .
C8 C 0.5839(5) 0.35202(14) 0.3995(3) 0.0240(7) Uani 1 1 d . . .
H8 H 0.7334 0.3449 0.4279 0.029 Uiso 1 1 calc R . .
C9 C 0.4775(4) 0.41084(14) 0.3854(2) 0.0205(6) Uani 1 1 d . . .
H9 H 0.5445 0.4499 0.4034 0.025 Uiso 1 1 calc R . .
C10 C 0.2534(4) 0.40159(13) 0.3400(2) 0.0176(6) Uani 1 1 d . . .
C11 C 0.0869(5) 0.45213(13) 0.3116(2) 0.0184(6) Uani 1 1 d . . .
H11A H 0.1378 0.4907 0.3521 0.022 Uiso 1 1 calc R . .
H11B H -0.0578 0.4403 0.3431 0.022 Uiso 1 1 calc R . .
C12 C 0.0510(4) 0.46553(13) 0.1782(2) 0.0180(6) Uani 1 1 d . . .
H12 H -0.0545 0.5013 0.1680 0.022 Uiso 1 1 calc R . .
C13 C 0.2657(5) 0.48225(14) 0.1191(2) 0.0201(6) Uani 1 1 d . . .
C14 C 0.1050(4) 0.40207(13) 0.0124(2) 0.0176(6) Uani 1 1 d . . .
C15 C 0.0672(5) 0.35685(13) -0.0729(2) 0.0205(6) Uani 1 1 d . . .
H15 H 0.1684 0.3503 -0.1333 0.025 Uiso 1 1 calc R . .
C16 C -0.1262(5) 0.32130(14) -0.0662(3) 0.0238(6) Uani 1 1 d . . .
H16 H -0.1577 0.2899 -0.1234 0.029 Uiso 1 1 calc R . .
C17 C -0.2733(5) 0.33088(15) 0.0221(3) 0.0245(6) Uani 1 1 d . . .
H17 H -0.4039 0.3061 0.0246 0.029 Uiso 1 1 calc R . .
C18 C -0.2305(5) 0.37703(15) 0.1081(3) 0.0220(6) Uani 1 1 d . . .
H18 H -0.3312 0.3838 0.1687 0.026 Uiso 1 1 calc R . .
C19 C -0.0394(4) 0.41228(13) 0.1027(2) 0.0164(6) Uani 1 1 d . . .
N1 N 0.2839(4) 0.44449(12) 0.0235(2) 0.0192(5) Uani 1 1 d D . .
O1 O 0.3997(3) 0.52297(10) 0.15104(17) 0.0253(5) Uani 1 1 d . . .
Fe1 Fe 0.31143(6) 0.356407(19) 0.49933(3) 0.01668(15) Uani 1 1 d . . .
H1N H 0.399(4) 0.4476(14) -0.031(2) 0.020 Uiso 1 1 d D . .

loop_
_atom_site_aniso_label
_atom_site_aniso_U_11
_atom_site_aniso_U_22
_atom_site_aniso_U_33
_atom_site_aniso_U_23
_atom_site_aniso_U_13
_atom_site_aniso_U_12
C1 0.0332(17) 0.0268(17) 0.0156(14) -0.0006(12) 0.0074(12) -0.0081(13)
C2 0.052(2) 0.0299(18) 0.0141(15) 0.0116(13) 0.0120(14) 0.0161(15)
C3 0.0243(16) 0.067(3) 0.0107(15) 0.0063(15) -0.0002(12) 0.0007(15)
C4 0.0414(18) 0.0302(18) 0.0112(14) -0.0046(12) 0.0064(12) -0.0113(14)
C5 0.0261(15) 0.0268(16) 0.0140(14) 0.0004(12) 0.0058(11) 0.0048(12)
C6 0.0264(15) 0.0243(15) 0.0112(13) -0.0022(11) -0.0003(11) 0.0017(12)
C7 0.0330(17) 0.0246(16) 0.0126(14) -0.0014(12) 0.0032(11) 0.0110(13)
C8 0.0212(15) 0.0374(18) 0.0138(14) 0.0051(13) 0.0034(11) 0.0071(12)
C9 0.0192(14) 0.0316(17) 0.0109(13) 0.0009(12) 0.0040(10) -0.0032(12)
C10 0.0207(14) 0.0236(15) 0.0087(13) 0.0016(11) 0.0024(10) 0.0023(11)
C11 0.0243(15) 0.0211(15) 0.0101(13) 0.0001(11) 0.0021(10) -0.0001(11)
C12 0.0209(14) 0.0192(14) 0.0137(13) 0.0022(11) -0.0006(10) 0.0021(11)
C13 0.0252(15) 0.0234(15) 0.0112(13) 0.0075(11) -0.0030(11) 0.0008(12)
C14 0.0201(14) 0.0180(14) 0.0146(13) 0.0064(11) -0.0009(10) 0.0008(11)
C15 0.0255(15) 0.0242(15) 0.0123(14) 0.0010(11) 0.0042(11) 0.0021(12)
C16 0.0323(16) 0.0222(16) 0.0167(14) 0.0000(12) -0.0008(12) -0.0028(12)
C17 0.0243(15) 0.0288(16) 0.0202(15) 0.0015(13) 0.0003(12) -0.0079(12)
C18 0.0181(14) 0.0315(16) 0.0163(14) 0.0031(12) 0.0017(11) 0.0001(12)
C19 0.0192(13) 0.0202(14) 0.0097(12) 0.0039(11) -0.0017(10) 0.0019(11)
N1 0.0205(12) 0.0253(13) 0.0120(11) 0.0002(10) 0.0039(9) -0.0044(10)
O1 0.0306(11) 0.0298(12) 0.0152(10) 0.0020(9) -0.0006(8) -0.0109(9)
Fe1 0.0201(2) 0.0218(2) 0.0081(2) 0.00111(16) 0.00071(14) 0.00111(16)

loop_
_atom_type_symbol
_atom_type_description
_atom_type_scat_dispersion_real
_atom_type_scat_dispersion_imag
_atom_type_scat_source
C C 0.0033 0.0016 'International Tables Vol C Tables 4.2.6.8 and 6.1.1.4'
H H 0.0000 0.0000 'International Tables Vol C Tables 4.2.6.8 and 6.1.1.4'
N N 0.0061 0.0033 'International Tables Vol C Tables 4.2.6.8 and 6.1.1.4'
O O 0.0106 0.0060 'International Tables Vol C Tables 4.2.6.8 and 6.1.1.4'
Fe Fe 0.3463 0.8444 'International Tables Vol C Tables 4.2.6.8 and 6.1.1.4'

loop_
_geom_angle_atom_site_label_1
_geom_angle_atom_site_label_2
_geom_angle_atom_site_label_3
_geom_angle
_geom_angle_site_symmetry_1
_geom_angle_site_symmetry_3
C5 C1 C2 107.7(3) . .
C5 C1 Fe1 69.88(16) . .
C2 C1 Fe1 69.29(17) . .
C5 C1 H1 126.1 . .
C2 C1 H1 126.1 . .
Fe1 C1 H1 126.3 . .
C1 C2 C3 107.8(3) . .
C1 C2 Fe1 70.16(17) . .
C3 C2 Fe1 69.86(18) . .
C1 C2 H2 126.1 . .
C3 C2 H2 126.1 . .
Fe1 C2 H2 125.4 . .
C4 C3 C2 107.8(3) . .
C4 C3 Fe1 70.05(17) . .
C2 C3 Fe1 69.16(17) . .
C4 C3 H3 126.1 . .
C2 C3 H3 126.1 . .
Fe1 C3 H3 126.3 . .
C3 C4 C5 107.8(3) . .
C3 C4 Fe1 69.75(18) . .
C5 C4 Fe1 69.70(17) . .
C3 C4 H4 126.1 . .
C5 C4 H4 126.1 . .
Fe1 C4 H4 126.0 . .
C1 C5 C4 108.9(3) . .
C1 C5 Fe1 70.03(16) . .
C4 C5 Fe1 69.97(17) . .
C1 C5 H5 125.5 . .
C4 C5 H5 125.5 . .
Fe1 C5 H5 126.1 . .
C7 C6 C10 108.4(3) . .
C7 C6 Fe1 69.15(16) . .
C10 C6 Fe1 70.16(15) . .
C7 C6 H6 125.8 . .
C10 C6 H6 125.8 . .
Fe1 C6 H6 126.4 . .
C6 C7 C8 108.1(3) . .
C6 C7 Fe1 70.08(16) . .
C8 C7 Fe1 69.47(17) . .
C6 C7 H7 125.9 . .
C8 C7 H7 125.9 . .
Fe1 C7 H7 126.1 . .
C9 C8 C7 107.4(3) . .
C9 C8 Fe1 69.67(16) . .
C7 C8 Fe1 69.55(16) . .
C9 C8 H8 126.3 . .
C7 C8 H8 126.3 . .
Fe1 C8 H8 126.1 . .
C8 C9 C10 109.0(3) . .
C8 C9 Fe1 69.54(17) . .
C10 C9 Fe1 70.54(16) . .
C8 C9 H9 125.5 . .
C10 C9 H9 125.5 . .
Fe1 C9 H9 126.0 . .
C6 C10 C9 107.1(2) . .
C6 C10 C11 127.4(3) . .
C9 C10 C11 125.5(3) . .
C6 C10 Fe1 69.26(15) . .
C9 C10 Fe1 68.76(15) . .
C11 C10 Fe1 127.51(19) . .
C10 C11 C12 113.8(2) . .
C10 C11 H11A 108.8 . .
C12 C11 H11A 108.8 . .
C10 C11 H11B 108.8 . .
C12 C11 H11B 108.8 . .
H11A C11 H11B 107.7 . .
C19 C12 C13 102.4(2) . .
C19 C12 C11 116.1(2) . .
C13 C12 C11 113.4(2) . .
C19 C12 H12 108.2 . .
C13 C12 H12 108.2 . .
C11 C12 H12 108.2 . .
O1 C13 N1 125.4(3) . .
O1 C13 C12 126.3(3) . .
N1 C13 C12 108.3(2) . .
C15 C14 C19 122.7(3) . .
C15 C14 N1 127.9(3) . .
C19 C14 N1 109.4(2) . .
C14 C15 C16 117.0(3) . .
C14 C15 H15 121.5 . .
C16 C15 H15 121.5 . .
C17 C16 C15 121.4(3) . .
C17 C16 H16 119.3 . .
C15 C16 H16 119.3 . .
C16 C17 C18 120.5(3) . .
C16 C17 H17 119.8 . .
C18 C17 H17 119.8 . .
C19 C18 C17 118.6(3) . .
C19 C18 H18 120.7 . .
C17 C18 H18 120.7 . .
C18 C19 C14 119.8(3) . .
C18 C19 C12 131.7(3) . .
C14 C19 C12 108.5(2) . .
C13 N1 C14 111.4(2) . .
C13 N1 H1N 124.5(18) . .
C14 N1 H1N 124.1(18) . .
C2 Fe1 C8 117.79(12) . .
C2 Fe1 C7 107.33(13) . .
C8 Fe1 C7 40.97(12) . .
C2 Fe1 C9 152.12(13) . .
C8 Fe1 C9 40.79(12) . .
C7 Fe1 C9 68.51(12) . .
C2 Fe1 C3 40.99(14) . .
C8 Fe1 C3 106.91(12) . .
C7 Fe1 C3 127.05(13) . .
C9 Fe1 C3 118.16(13) . .
C2 Fe1 C5 67.77(12) . .
C8 Fe1 C5 165.33(13) . .
C7 Fe1 C5 153.10(13) . .
C9 Fe1 C5 128.41(12) . .
C3 Fe1 C5 67.67(12) . .
C2 Fe1 C1 40.55(13) . .
C8 Fe1 C1 152.33(12) . .
C7 Fe1 C1 118.84(13) . .
C9 Fe1 C1 165.95(12) . .
C3 Fe1 C1 68.28(13) . .
C5 Fe1 C1 40.09(12) . .
C2 Fe1 C4 68.24(14) . .
C8 Fe1 C4 126.89(12) . .
C7 Fe1 C4 164.75(12) . .
C9 Fe1 C4 108.15(12) . .
C3 Fe1 C4 40.20(13) . .
C5 Fe1 C4 40.34(12) . .
C1 Fe1 C4 67.99(12) . .
C2 Fe1 C6 127.57(13) . .
C8 Fe1 C6 68.76(12) . .
C7 Fe1 C6 40.77(11) . .
C9 Fe1 C6 68.28(12) . .
C3 Fe1 C6 165.45(14) . .
C5 Fe1 C6 119.88(12) . .
C1 Fe1 C6 108.70(12) . .
C4 Fe1 C6 153.30(13) . .
C2 Fe1 C10 165.64(13) . .
C8 Fe1 C10 68.84(11) . .
C7 Fe1 C10 68.62(11) . .
C9 Fe1 C10 40.71(11) . .
C3 Fe1 C10 152.33(13) . .
C5 Fe1 C10 109.20(11) . .
C1 Fe1 C10 128.20(11) . .
C4 Fe1 C10 119.25(12) . .
C6 Fe1 C10 40.58(11) . .

loop_
_geom_bond_atom_site_label_1
_geom_bond_atom_site_label_2
_geom_bond_distance
_geom_bond_site_symmetry_2
C1 C5 1.406(4) .
C1 C2 1.418(5) .
C1 Fe1 2.052(3) .
C1 H1 0.9500 .
C2 C3 1.432(5) .
C2 Fe1 2.040(3) .
C2 H2 0.9500 .
C3 C4 1.410(5) .
C3 Fe1 2.050(3) .
C3 H3 0.9500 .
C4 C5 1.415(4) .
C4 Fe1 2.053(3) .
C4 H4 0.9500 .
C5 Fe1 2.050(3) .
C5 H5 0.9500 .
C6 C7 1.427(4) .
C6 C10 1.429(4) .
C6 Fe1 2.054(3) .
C6 H6 0.9500 .
C7 C8 1.429(4) .
C7 Fe1 2.042(3) .
C7 H7 0.9500 .
C8 C9 1.423(4) .
C8 Fe1 2.041(3) .
C8 H8 0.9500 .
C9 C10 1.429(4) .
C9 Fe1 2.042(3) .
C9 H9 0.9500 .
C10 C11 1.500(4) .
C10 Fe1 2.066(3) .
C11 C12 1.545(4) .
C11 H11A 0.9900 .
C11 H11B 0.9900 .
C12 C19 1.514(4) .
C12 C13 1.527(4) .
C12 H12 1.0000 .
C13 O1 1.231(3) .
C13 N1 1.364(4) .
C14 C15 1.383(4) .
C14 C19 1.394(4) .
C14 N1 1.410(4) .
C15 C16 1.396(4) .
C15 H15 0.9500 .
C16 C17 1.385(4) .
C16 H16 0.9500 .
C17 C18 1.406(4) .
C17 H17 0.9500 .
C18 C19 1.379(4) .
C18 H18 0.9500 .
N1 H1N 0.953(17) .

loop_
_geom_torsion_atom_site_label_1
_geom_torsion_atom_site_label_2
_geom_torsion_atom_site_label_3
_geom_torsion_atom_site_label_4
_geom_torsion
_geom_torsion_site_symmetry_1
_geom_torsion_site_symmetry_2
_geom_torsion_site_symmetry_3
_geom_torsion_site_symmetry_4
C5 C1 C2 C3 0.5(3) . . . .
Fe1 C1 C2 C3 60.0(2) . . . .
C5 C1 C2 Fe1 -59.55(19) . . . .
C1 C2 C3 C4 -0.6(3) . . . .
Fe1 C2 C3 C4 59.6(2) . . . .
C1 C2 C3 Fe1 -60.2(2) . . . .
C2 C3 C4 C5 0.5(3) . . . .
Fe1 C3 C4 C5 59.5(2) . . . .
C2 C3 C4 Fe1 -59.1(2) . . . .
C2 C1 C5 C4 -0.2(3) . . . .
Fe1 C1 C5 C4 -59.3(2) . . . .
C2 C1 C5 Fe1 59.2(2) . . . .
C3 C4 C5 C1 -0.2(3) . . . .
Fe1 C4 C5 C1 59.38(19) . . . .
C3 C4 C5 Fe1 -59.6(2) . . . .
C10 C6 C7 C8 0.1(3) . . . .
Fe1 C6 C7 C8 -59.3(2) . . . .
C10 C6 C7 Fe1 59.40(19) . . . .
C6 C7 C8 C9 0.0(3) . . . .
Fe1 C7 C8 C9 -59.6(2) . . . .
C6 C7 C8 Fe1 59.6(2) . . . .
C7 C8 C9 C10 -0.2(3) . . . .
Fe1 C8 C9 C10 -59.72(19) . . . .
C7 C8 C9 Fe1 59.5(2) . . . .
C7 C6 C10 C9 -0.2(3) . . . .
Fe1 C6 C10 C9 58.54(19) . . . .
C7 C6 C10 C11 179.2(3) . . . .
Fe1 C6 C10 C11 -122.0(3) . . . .
C7 C6 C10 Fe1 -58.77(19) . . . .
C8 C9 C10 C6 0.3(3) . . . .
Fe1 C9 C10 C6 -58.85(19) . . . .
C8 C9 C10 C11 -179.2(2) . . . .
Fe1 C9 C10 C11 121.7(3) . . . .
C8 C9 C10 Fe1 59.1(2) . . . .
C6 C10 C11 C12 -75.9(4) . . . .
C9 C10 C11 C12 103.5(3) . . . .
Fe1 C10 C11 C12 -167.32(19) . . . .
C10 C11 C12 C19 61.7(3) . . . .
C10 C11 C12 C13 -56.6(3) . . . .
C19 C12 C13 O1 -178.8(3) . . . .
C11 C12 C13 O1 -52.9(4) . . . .
C19 C12 C13 N1 1.5(3) . . . .
C11 C12 C13 N1 127.5(2) . . . .
C19 C14 C15 C16 0.7(4) . . . .
N1 C14 C15 C16 -178.6(3) . . . .
C14 C15 C16 C17 -0.1(4) . . . .
C15 C16 C17 C18 -0.1(5) . . . .
C16 C17 C18 C19 -0.2(4) . . . .
C17 C18 C19 C14 0.7(4) . . . .
C17 C18 C19 C12 178.3(3) . . . .
C15 C14 C19 C18 -1.0(4) . . . .
N1 C14 C19 C18 178.4(2) . . . .
C15 C14 C19 C12 -179.1(2) . . . .
N1 C14 C19 C12 0.3(3) . . . .
C13 C12 C19 C18 -178.9(3) . . . .
C11 C12 C19 C18 56.9(4) . . . .
C13 C12 C19 C14 -1.1(3) . . . .
C11 C12 C19 C14 -125.2(3) . . . .
O1 C13 N1 C14 178.9(3) . . . .
C12 C13 N1 C14 -1.5(3) . . . .
C15 C14 N1 C13 -179.9(3) . . . .
C19 C14 N1 C13 0.8(3) . . . .
C1 C2 Fe1 C8 -157.52(18) . . . .
C3 C2 Fe1 C8 84.0(2) . . . .
C1 C2 Fe1 C7 -114.37(19) . . . .
C3 C2 Fe1 C7 127.10(19) . . . .
C1 C2 Fe1 C9 169.0(2) . . . .
C3 C2 Fe1 C9 50.5(3) . . . .
C1 C2 Fe1 C3 118.5(3) . . . .
C1 C2 Fe1 C5 37.48(18) . . . .
C3 C2 Fe1 C5 -81.1(2) . . . .
C3 C2 Fe1 C1 -118.5(3) . . . .
C1 C2 Fe1 C4 81.1(2) . . . .
C3 C2 Fe1 C4 -37.40(19) . . . .
C1 C2 Fe1 C6 -73.9(2) . . . .
C3 C2 Fe1 C6 167.57(18) . . . .
C1 C2 Fe1 C10 -43.1(6) . . . .
C3 C2 Fe1 C10 -161.6(4) . . . .
C9 C8 Fe1 C2 -156.73(18) . . . .
C7 C8 Fe1 C2 84.6(2) . . . .
C9 C8 Fe1 C7 118.6(2) . . . .
C7 C8 Fe1 C9 -118.6(2) . . . .
C9 C8 Fe1 C3 -113.76(19) . . . .
C7 C8 Fe1 C3 127.62(19) . . . .
C9 C8 Fe1 C5 -47.8(5) . . . .
C7 C8 Fe1 C5 -166.4(4) . . . .
C9 C8 Fe1 C1 170.9(2) . . . .
C7 C8 Fe1 C1 52.3(3) . . . .
C9 C8 Fe1 C4 -74.1(2) . . . .
C7 C8 Fe1 C4 167.27(17) . . . .
C9 C8 Fe1 C6 80.95(18) . . . .
C7 C8 Fe1 C6 -37.68(17) . . . .
C9 C8 Fe1 C10 37.28(16) . . . .
C7 C8 Fe1 C10 -81.34(18) . . . .
C6 C7 Fe1 C2 128.04(19) . . . .
C8 C7 Fe1 C2 -112.68(19) . . . .
C6 C7 Fe1 C8 -119.3(3) . . . .
C6 C7 Fe1 C9 -81.23(19) . . . .
C8 C7 Fe1 C9 38.05(16) . . . .
C6 C7 Fe1 C3 169.00(18) . . . .
C8 C7 Fe1 C3 -71.7(2) . . . .
C6 C7 Fe1 C5 53.2(3) . . . .
C8 C7 Fe1 C5 172.4(2) . . . .
C6 C7 Fe1 C1 85.5(2) . . . .
C8 C7 Fe1 C1 -155.21(17) . . . .
C6 C7 Fe1 C4 -161.3(4) . . . .
C8 C7 Fe1 C4 -42.1(5) . . . .
C8 C7 Fe1 C6 119.3(3) . . . .
C6 C7 Fe1 C10 -37.35(17) . . . .
C8 C7 Fe1 C10 81.93(18) . . . .
C8 C9 Fe1 C2 48.4(3) . . . .
C10 C9 Fe1 C2 168.3(2) . . . .
C10 C9 Fe1 C8 120.0(2) . . . .
C8 C9 Fe1 C7 -38.21(17) . . . .
C10 C9 Fe1 C7 81.77(18) . . . .
C8 C9 Fe1 C3 83.4(2) . . . .
C10 C9 Fe1 C3 -156.64(17) . . . .
C8 C9 Fe1 C5 166.15(17) . . . .
C10 C9 Fe1 C5 -73.9(2) . . . .
C8 C9 Fe1 C1 -162.4(4) . . . .
C10 C9 Fe1 C1 -42.4(5) . . . .
C8 C9 Fe1 C4 125.96(18) . . . .
C10 C9 Fe1 C4 -114.05(18) . . . .
C8 C9 Fe1 C6 -82.22(18) . . . .
C10 C9 Fe1 C6 37.76(16) . . . .
C8 C9 Fe1 C10 -120.0(2) . . . .
C4 C3 Fe1 C2 -119.1(3) . . . .
C4 C3 Fe1 C8 127.76(18) . . . .
C2 C3 Fe1 C8 -113.15(19) . . . .
C4 C3 Fe1 C7 168.36(18) . . . .
C2 C3 Fe1 C7 -72.5(2) . . . .
C4 C3 Fe1 C9 85.1(2) . . . .
C2 C3 Fe1 C9 -155.85(18) . . . .
C4 C3 Fe1 C5 -37.76(18) . . . .
C2 C3 Fe1 C5 81.3(2) . . . .
C4 C3 Fe1 C1 -81.16(19) . . . .
C2 C3 Fe1 C1 37.93(18) . . . .
C2 C3 Fe1 C4 119.1(3) . . . .
C4 C3 Fe1 C6 -161.9(4) . . . .
C2 C3 Fe1 C6 -42.8(5) . . . .
C4 C3 Fe1 C10 51.2(3) . . . .
C2 C3 Fe1 C10 170.3(2) . . . .
C1 C5 Fe1 C2 -37.89(19) . . . .
C4 C5 Fe1 C2 82.1(2) . . . .
C1 C5 Fe1 C8 -153.2(4) . . . .
C4 C5 Fe1 C8 -33.2(5) . . . .
C1 C5 Fe1 C7 46.7(3) . . . .
C4 C5 Fe1 C7 166.7(2) . . . .
C1 C5 Fe1 C9 168.66(17) . . . .
C4 C5 Fe1 C9 -71.4(2) . . . .
C1 C5 Fe1 C3 -82.3(2) . . . .
C4 C5 Fe1 C3 37.64(19) . . . .
C4 C5 Fe1 C1 120.0(3) . . . .
C1 C5 Fe1 C4 -120.0(3) . . . .
C1 C5 Fe1 C6 83.8(2) . . . .
C4 C5 Fe1 C6 -156.24(18) . . . .
C1 C5 Fe1 C10 127.10(17) . . . .
C4 C5 Fe1 C10 -112.91(19) . . . .
C5 C1 Fe1 C2 119.0(3) . . . .
C5 C1 Fe1 C8 165.8(2) . . . .
C2 C1 Fe1 C8 46.8(3) . . . .
C5 C1 Fe1 C7 -157.92(17) . . . .
C2 C1 Fe1 C7 83.1(2) . . . .
C5 C1 Fe1 C9 -39.4(5) . . . .
C2 C1 Fe1 C9 -158.4(4) . . . .
C5 C1 Fe1 C3 80.68(19) . . . .
C2 C1 Fe1 C3 -38.3(2) . . . .
C2 C1 Fe1 C5 -119.0(3) . . . .
C5 C1 Fe1 C4 37.21(17) . . . .
C2 C1 Fe1 C4 -81.8(2) . . . .
C5 C1 Fe1 C6 -114.50(17) . . . .
C2 C1 Fe1 C6 126.49(19) . . . .
C5 C1 Fe1 C10 -73.4(2) . . . .
C2 C1 Fe1 C10 167.55(19) . . . .
C3 C4 Fe1 C2 38.10(19) . . . .
C5 C4 Fe1 C2 -80.8(2) . . . .
C3 C4 Fe1 C8 -71.1(2) . . . .
C5 C4 Fe1 C8 170.01(17) . . . .
C3 C4 Fe1 C7 -37.7(5) . . . .
C5 C4 Fe1 C7 -156.7(4) . . . .
C3 C4 Fe1 C9 -112.44(19) . . . .
C5 C4 Fe1 C9 128.62(18) . . . .
C5 C4 Fe1 C3 -118.9(3) . . . .
C3 C4 Fe1 C5 118.9(3) . . . .
C3 C4 Fe1 C1 82.0(2) . . . .
C5 C4 Fe1 C1 -36.99(18) . . . .
C3 C4 Fe1 C6 170.0(3) . . . .
C5 C4 Fe1 C6 51.0(3) . . . .
C3 C4 Fe1 C10 -155.49(18) . . . .
C5 C4 Fe1 C10 85.6(2) . . . .
C7 C6 Fe1 C2 -71.5(2) . . . .
C10 C6 Fe1 C2 168.74(17) . . . .
C7 C6 Fe1 C8 37.86(18) . . . .
C10 C6 Fe1 C8 -81.87(18) . . . .
C10 C6 Fe1 C7 -119.7(2) . . . .
C7 C6 Fe1 C9 81.84(19) . . . .
C10 C6 Fe1 C9 -37.88(16) . . . .
C7 C6 Fe1 C3 -37.3(6) . . . .
C10 C6 Fe1 C3 -157.1(4) . . . .
C7 C6 Fe1 C5 -155.32(18) . . . .
C10 C6 Fe1 C5 84.96(19) . . . .
C7 C6 Fe1 C1 -112.79(19) . . . .
C10 C6 Fe1 C1 127.49(17) . . . .
C7 C6 Fe1 C4 169.2(2) . . . .
C10 C6 Fe1 C4 49.5(3) . . . .
C7 C6 Fe1 C10 119.7(2) . . . .
C6 C10 Fe1 C2 -38.6(5) . . . .
C9 C10 Fe1 C2 -157.6(4) . . . .
C11 C10 Fe1 C2 83.3(5) . . . .
C6 C10 Fe1 C8 81.64(18) . . . .
C9 C10 Fe1 C8 -37.35(17) . . . .
C11 C10 Fe1 C8 -156.5(3) . . . .
C6 C10 Fe1 C7 37.52(17) . . . .
C9 C10 Fe1 C7 -81.47(19) . . . .
C11 C10 Fe1 C7 159.4(3) . . . .
C6 C10 Fe1 C9 119.0(2) . . . .
C11 C10 Fe1 C9 -119.1(3) . . . .
C6 C10 Fe1 C3 167.8(2) . . . .
C9 C10 Fe1 C3 48.8(3) . . . .
C11 C10 Fe1 C3 -70.3(4) . . . .
C6 C10 Fe1 C5 -113.85(18) . . . .
C9 C10 Fe1 C5 127.15(18) . . . .
C11 C10 Fe1 C5 8.0(3) . . . .
C6 C10 Fe1 C1 -73.0(2) . . . .
C9 C10 Fe1 C1 167.97(17) . . . .
C11 C10 Fe1 C1 48.9(3) . . . .
C6 C10 Fe1 C4 -156.96(17) . . . .
C9 C10 Fe1 C4 84.05(19) . . . .
C11 C10 Fe1 C4 -35.1(3) . . . .
C9 C10 Fe1 C6 -119.0(2) . . . .
C11 C10 Fe1 C6 121.9(3) . . . .
